data_2002632
loop_
_publ_author_name
'M\"uller-Buschbaum, Hk.'
'Gressling, T.'

_publ_section_title
;
 Ein Beitrag zur Kristallstruktur von \b-CuTmW~2~O~8~ und \b-CuLuW~2~O~8~
;
_journal_coden_ASTM JALCEU
_journal_issue 1-2
_journal_name_full 'Journal of Alloys and Compounds'
_journal_page_first 267
_journal_page_last 270
_journal_paper_doi 10.1016/0925-8388(93)90895-T
_journal_volume 201
_journal_year 1993
_chemical_formula_structural 'Cu Lu W2 O8'
_chemical_formula_sum 'Cu Lu O8 W2'
_chemical_name_systematic
;
Copper(I) lutetium ditungsten oxide - \b
;
_space_group_IT_number 13
_symmetry_cell_setting monoclinic
_symmetry_Int_Tables_number 13
_symmetry_space_group_name_Hall '-P 2yac'
_symmetry_space_group_name_H-M 'P 1 2/n 1'
_cell_angle_alpha 90
_cell_angle_beta 92.955(19)
_cell_angle_gamma 90
_cell_formula_units_Z 2
_cell_length_a 9.9095(28)
_cell_length_b 5.8214(13)
_cell_length_c 5.0075(13)
_cell_volume 288.5
_refine_ls_R_factor_all 0.038
_cod_database_code 2002632

loop_
_symmetry_equiv_pos_as_xyz
x,y,z
-x,-y,-z
1/2-x,y,1/2-z
1/2+x,-y,1/2+z

loop_
_atom_site_aniso_label
_atom_site_aniso_U_11
_atom_site_aniso_U_12
_atom_site_aniso_U_13
_atom_site_aniso_U_22
_atom_site_aniso_U_23
_atom_site_aniso_U_33
Cu1 0.0234(15) 0. 0.0017(12) 0.0346(21) 0. 0.0248(15)
W1 0.0122(2) -0.0007(2) 0.0019(2) 0.0108(2) -0.0003(3) 0.0135(2)
Lu1 0.0130(4) 0. 0.0035(3) 0.0139(4) 0. 0.0200(4)
O1 0.0214(51) 0.0028(46) -0.0021(40) 0.0204(59) 0.0038(47) 0.0178(52)
O2 0.0164(43) -0.0011(36) 0.0042(34) 0.0091(43) 0.0004(36) 0.0129(44)
O3 0.0187(47) -0.0065(43) 0.0037(37) 0.0192(55) -0.0064(44) 0.0162(50)
O4 0.0163(45) .0000(39) 0.0036(35) 0.0152(50) -0.0011(41) 0.0155(48)

loop_
_atom_site_label
_atom_site_type_symbol
_atom_site_symmetry_multiplicity
_atom_site_Wyckoff_symbol
_atom_site_fract_x
_atom_site_fract_y
_atom_site_fract_z
_atom_site_occupancy
_atom_site_attached_hydrogens
_atom_site_calc_flag
Cu1 Cu1+ 2 f 0.25 0.2781(7) 0.75 1. 0 d
W1 W6+ 4 g 0.0136(1) 0.1798(1) 0.2506(1) 1. 0 d
Lu1 Lu3+ 2 e 0.25 0.6932(2) 0.25 1. 0 d
O1 O2- 4 g 0.889(1) 0.367(2) 0.101(2) 1. 0 d
O2 O2- 4 g 0.407(1) 0.891(2) 0.059(2) 1. 0 d
O3 O2- 4 g 0.889(1) 0.914(2) 0.031(2) 1. 0 d
O4 O2- 4 g 0.369(1) 0.379(2) 0.103(2) 1. 0 d

loop_
_atom_type_symbol
_atom_type_oxidation_number
Cu1+ 1.000
W6+ 6.000
Lu3+ 3.000
O2- -2.000
